data_2240090
loop_
_publ_author_name
'Merola, Joseph S.'
'Grieb, Arthur W.'

_publ_section_title
;
 Crystal structure of chlorido(\h^2^-phenyl
 isothiocyanate-\k^2^<i>C</i>,<i>S</i>)-<i>mer</i>-tris(trimethylphosphane-\k<i>P</i>)iridium(I)
;
_journal_coeditor_code ZL2576
_journal_issue 11
_journal_name_full 'Acta Crystallographica Section E'
_journal_page_first 352
_journal_page_last 354
_journal_paper_doi 10.1107/S160053681402162X
_journal_volume 70
_journal_year 2014
_chemical_formula_iupac '[Ir Cl (C7 H5 N S) (C3 H9 P)3]'
_chemical_formula_moiety 'C16 H32 Cl Ir N P3 S'
_chemical_formula_sum 'C16 H32 Cl Ir N P3 S'
_chemical_formula_weight 591.05
_chemical_name_systematic
'Chlorido(\h^2^-phenyl isothiocyanate-\k^2^<i>C</i>,<i>S</i>)-<i>mer</i>-tris(trimethylphosphane-\k<i>P</i>)iridium(I)'
_space_group_crystal_system monoclinic
_space_group_IT_number 14
_space_group_name_Hall '-P 2yn'
_space_group_name_H-M_alt 'P 1 21/n 1'
_symmetry_space_group_name_Hall '-P 2yn'
_symmetry_space_group_name_H-M 'P 1 21/n 1'
_atom_sites_solution_hydrogens geom
_atom_sites_solution_primary heavy
_atom_sites_solution_secondary difmap
_audit_creation_method
;
Olex2 1.2
(compiled 2013.12.10 svn.r2853 for OlexSys, GUI svn.r4736)
;
_cell_angle_alpha 90.00
_cell_angle_beta 102.054(19)
_cell_angle_gamma 90.00
_cell_formula_units_Z 4
_cell_length_a 8.964(2)
_cell_length_b 27.074(7)
_cell_length_c 9.721(2)
_cell_measurement_reflns_used 45
_cell_measurement_temperature 293(2)
_cell_measurement_theta_max 22
_cell_measurement_theta_min 2
_cell_volume 2307.2(9)
_computing_cell_refinement
;
XSCANS (Siemens, 1994)
;
_computing_data_collection
;
XSCANS (Siemens, 1994)
;
_computing_data_reduction
;
SHELXTL (Sheldrick, 2008)
;
_computing_molecular_graphics
;
OLEX2 (Dolomanov <i>et al.</i>,  2009)
;
_computing_publication_material
;
OLEX2 (Dolomanov <i>et al.</i>,  2009)
;
_computing_structure_refinement
;
SHELXL97 (Sheldrick, 2008)
;
_computing_structure_solution
;
SHELXS97 (Sheldrick, 2008)
;
_diffrn_ambient_temperature 293(2)
_diffrn_measured_fraction_theta_full 0.997
_diffrn_measured_fraction_theta_max 0.996
_diffrn_measurement_device_type 'Siemens P4'
_diffrn_measurement_method '\w scans'
_diffrn_radiation_monochromator graphite
_diffrn_radiation_type MoK\a
_diffrn_radiation_wavelength 0.71073
_diffrn_reflns_av_R_equivalents 0.0000
_diffrn_reflns_limit_h_max 11
_diffrn_reflns_limit_h_min -11
_diffrn_reflns_limit_k_max 35
_diffrn_reflns_limit_k_min 0
_diffrn_reflns_limit_l_max 12
_diffrn_reflns_limit_l_min 0
_diffrn_reflns_number 5294
_diffrn_reflns_theta_full 25.00
_diffrn_reflns_theta_max 27.50
_diffrn_reflns_theta_min 2.27
_diffrn_standards_decay_% 0.010(10)
_diffrn_standards_interval_count 400
_diffrn_standards_number 2
_exptl_absorpt_coefficient_mu 6.200
_exptl_absorpt_correction_T_max 0.891
_exptl_absorpt_correction_T_min 0.757
_exptl_absorpt_correction_type psi-scan
_exptl_absorpt_process_details
;
(North <i>et al.</i>, 1968)
;
_exptl_crystal_colour yellow
_exptl_crystal_density_diffrn 1.701
_exptl_crystal_density_method 'not measured'
_exptl_crystal_description prism
_exptl_crystal_F_000 1160
_exptl_crystal_size_max 0.3
_exptl_crystal_size_mid 0.2
_exptl_crystal_size_min 0.2
_refine_diff_density_max 1.002
_refine_diff_density_min -1.193
_refine_ls_extinction_coef 0.00040(9)
_refine_ls_extinction_expression Fc^*^=kFc[1+0.001xFc^2^\l^3^/sin(2\q)]^-1/4^
_refine_ls_extinction_method
;
SHELXL97 (Sheldrick, 2008)
;
_refine_ls_goodness_of_fit_ref 0.928
_refine_ls_hydrogen_treatment constr
_refine_ls_matrix_type full
_refine_ls_number_parameters 218
_refine_ls_number_reflns 5294
_refine_ls_number_restraints 0
_refine_ls_restrained_S_all 0.928
_refine_ls_R_factor_all 0.0405
_refine_ls_R_factor_gt 0.0312
_refine_ls_shift/su_max 0.002
_refine_ls_shift/su_mean 0.000
_refine_ls_structure_factor_coef Fsqd
_refine_ls_weighting_details 'calc w=1/[\s^2^(Fo^2^)+(0.0433P)^2^+0.0000P] where P=(Fo^2^+2Fc^2^)/3'
_refine_ls_weighting_scheme calc
_refine_ls_wR_factor_gt 0.0787
_refine_ls_wR_factor_ref 0.0802
_reflns_number_gt 4133
_reflns_number_total 5294
_reflns_threshold_expression I>2sigma(I)
_cod_data_source_file zl2576sup1.cif
_cod_data_source_block I
_cod_original_cell_volume 2307.3(10)
_cod_database_code 2240090
_cod_database_fobs_code 2240090

loop_
_space_group_symop_id
_space_group_symop_operation_xyz
1 'x, y, z'
2 '-x+1/2, y+1/2, -z+1/2'
3 '-x, -y, -z'
4 'x-1/2, -y-1/2, z-1/2'

loop_
_atom_site_type_symbol
_atom_site_label
_atom_site_fract_x
_atom_site_fract_y
_atom_site_fract_z
_atom_site_U_iso_or_equiv
_atom_site_adp_type
_atom_site_calc_flag
_atom_site_occupancy
_atom_site_symmetry_multiplicity
Ir Ir1 0.43752(2) 0.345208(7) 0.04153(2) 0.02506(7) Uani d 1 1
Cl Cl1 0.46057(19) 0.27098(5) -0.10524(16) 0.0442(4) Uani d 1 1
P P1 0.39424(18) 0.28837(5) 0.20883(16) 0.0331(3) Uani d 1 1
P P2 0.68593(17) 0.35657(5) 0.13576(17) 0.0352(3) Uani d 1 1
P P3 0.43328(19) 0.38958(5) -0.16484(16) 0.0355(3) Uani d 1 1
S S1 0.17603(16) 0.37728(5) 0.03289(17) 0.0377(3) Uani d 1 1
C C1A 0.5316(8) 0.2394(2) 0.2543(7) 0.0543(17) Uani d 1 1
H H1AA 0.5381 0.2210 0.1713 0.082 Uiso calc 1 1
H H1AB 0.5002 0.2178 0.3213 0.082 Uiso calc 1 1
H H1AC 0.6296 0.2532 0.2946 0.082 Uiso calc 1 1
C C1B 0.3641(9) 0.3133(2) 0.3741(7) 0.0578(19) Uani d 1 1
H H1BA 0.4540 0.3305 0.4207 0.087 Uiso calc 1 1
H H1BB 0.3430 0.2868 0.4328 0.087 Uiso calc 1 1
H H1BC 0.2792 0.3357 0.3562 0.087 Uiso calc 1 1
C C1C 0.2226(7) 0.2537(2) 0.1451(7) 0.0500(16) Uani d 1 1
H H1CA 0.1409 0.2759 0.1075 0.075 Uiso calc 1 1
H H1CB 0.1968 0.2352 0.2211 0.075 Uiso calc 1 1
H H1CC 0.2385 0.2314 0.0727 0.075 Uiso calc 1 1
C C2A 0.7354(8) 0.3558(3) 0.3284(7) 0.060(2) Uani d 1 1
H H2AA 0.6775 0.3806 0.3646 0.091 Uiso calc 1 1
H H2AB 0.8423 0.3624 0.3596 0.091 Uiso calc 1 1
H H2AC 0.7122 0.3239 0.3618 0.091 Uiso calc 1 1
C C2B 0.8222(8) 0.3143(3) 0.0871(9) 0.065(2) Uani d 1 1
H H2BA 0.8001 0.2813 0.1129 0.097 Uiso calc 1 1
H H2BB 0.9233 0.3232 0.1352 0.097 Uiso calc 1 1
H H2BC 0.8156 0.3159 -0.0127 0.097 Uiso calc 1 1
C C2C 0.7610(8) 0.4167(2) 0.1038(8) 0.0579(19) Uani d 1 1
H H2CA 0.7478 0.4219 0.0043 0.087 Uiso calc 1 1
H H2CB 0.8676 0.4181 0.1466 0.087 Uiso calc 1 1
H H2CC 0.7074 0.4418 0.1435 0.087 Uiso calc 1 1
C C3A 0.5891(9) 0.3812(3) -0.2562(8) 0.0586(19) Uani d 1 1
H H3AA 0.6814 0.3943 -0.1998 0.088 Uiso calc 1 1
H H3AB 0.5660 0.3983 -0.3447 0.088 Uiso calc 1 1
H H3AC 0.6022 0.3466 -0.2723 0.088 Uiso calc 1 1
C C3B 0.2699(8) 0.3716(2) -0.2991(7) 0.0528(17) Uani d 1 1
H H3BA 0.2793 0.3375 -0.3228 0.079 Uiso calc 1 1
H H3BB 0.2656 0.3916 -0.3813 0.079 Uiso calc 1 1
H H3BC 0.1783 0.3761 -0.2642 0.079 Uiso calc 1 1
C C3C 0.4144(9) 0.4560(2) -0.1565(7) 0.0536(18) Uani d 1 1
H H3CA 0.3149 0.4641 -0.1412 0.080 Uiso calc 1 1
H H3CB 0.4276 0.4704 -0.2435 0.080 Uiso calc 1 1
H H3CC 0.4907 0.4688 -0.0805 0.080 Uiso calc 1 1
C C1 0.3493(6) 0.39985(18) 0.1318(6) 0.0295(11) Uani d 1 1
N N1 0.3916(5) 0.43280(15) 0.2224(5) 0.0330(10) Uani d 1 1
C C3 0.2897(6) 0.4657(2) 0.2672(6) 0.0336(12) Uani d 1 1
C C4 0.3135(9) 0.4781(2) 0.4081(7) 0.0576(19) Uani d 1 1
H H4 0.3936 0.4634 0.4710 0.069 Uiso calc 1 1
C C5 0.2239(12) 0.5111(3) 0.4568(7) 0.086(3) Uani d 1 1
H H5 0.2426 0.5181 0.5525 0.103 Uiso calc 1 1
C C6 0.1056(10) 0.5344(3) 0.3676(8) 0.068(2) Uani d 1 1
H H6 0.0451 0.5573 0.4018 0.081 Uiso calc 1 1
C C7 0.0792(8) 0.5232(2) 0.2275(8) 0.0567(19) Uani d 1 1
H H7 -0.0013 0.5382 0.1658 0.068 Uiso calc 1 1
C C8 0.1712(7) 0.4895(2) 0.1760(7) 0.0448(15) Uani d 1 1
H H8 0.1535 0.4829 0.0801 0.054 Uiso calc 1 1

loop_
_atom_site_aniso_label
_atom_site_aniso_U_11
_atom_site_aniso_U_22
_atom_site_aniso_U_33
_atom_site_aniso_U_12
_atom_site_aniso_U_13
_atom_site_aniso_U_23
Ir1 0.02846(11) 0.01590(10) 0.03174(11) -0.00011(9) 0.00841(7) -0.00018(8)
Cl1 0.0563(9) 0.0274(7) 0.0530(9) -0.0037(6) 0.0206(7) -0.0132(6)
P1 0.0430(8) 0.0220(7) 0.0358(8) 0.0002(6) 0.0115(6) 0.0035(6)
P2 0.0300(7) 0.0232(7) 0.0522(9) -0.0020(5) 0.0081(7) -0.0023(6)
P3 0.0502(9) 0.0229(7) 0.0355(8) -0.0011(6) 0.0140(7) 0.0003(6)
S1 0.0295(7) 0.0297(7) 0.0525(9) 0.0006(6) 0.0055(6) -0.0032(6)
C1A 0.062(4) 0.033(3) 0.066(4) 0.012(3) 0.009(4) 0.014(3)
C1B 0.093(6) 0.040(4) 0.048(4) 0.004(4) 0.032(4) 0.002(3)
C1C 0.045(4) 0.043(4) 0.063(4) -0.008(3) 0.015(3) 0.006(3)
C2A 0.053(4) 0.064(5) 0.055(4) -0.011(4) -0.011(3) -0.002(4)
C2B 0.042(4) 0.058(5) 0.099(6) 0.022(3) 0.025(4) 0.010(4)
C2C 0.048(4) 0.028(3) 0.090(5) -0.012(3) -0.003(4) 0.006(3)
C3A 0.073(5) 0.046(4) 0.067(5) -0.001(4) 0.039(4) 0.002(3)
C3B 0.068(5) 0.043(4) 0.044(4) -0.005(3) 0.003(3) 0.003(3)
C3C 0.083(5) 0.026(3) 0.055(4) 0.004(3) 0.021(4) 0.008(3)
C1 0.033(3) 0.021(2) 0.035(3) 0.006(2) 0.007(2) 0.003(2)
N1 0.033(2) 0.021(2) 0.044(3) 0.0041(19) 0.007(2) -0.0039(19)
C3 0.040(3) 0.028(3) 0.034(3) 0.002(2) 0.010(2) -0.001(2)
C4 0.079(5) 0.049(4) 0.043(4) 0.027(4) 0.008(4) 0.003(3)
C5 0.138(9) 0.090(6) 0.034(4) 0.049(6) 0.029(5) -0.001(4)
C6 0.084(6) 0.055(5) 0.073(5) 0.028(4) 0.036(5) -0.008(4)
C7 0.043(4) 0.042(4) 0.080(5) 0.016(3) 0.002(4) -0.007(4)
C8 0.057(4) 0.033(3) 0.042(3) 0.010(3) 0.006(3) -0.007(3)

loop_
_atom_type_symbol
_atom_type_description
_atom_type_scat_dispersion_real
_atom_type_scat_dispersion_imag
_atom_type_scat_source
C C 0.0033 0.0016 'International Tables Vol C Tables 4.2.6.8 and 6.1.1.4'
H H 0.0000 0.0000 'International Tables Vol C Tables 4.2.6.8 and 6.1.1.4'
N N 0.0061 0.0033 'International Tables Vol C Tables 4.2.6.8 and 6.1.1.4'
P P 0.1023 0.0942 'International Tables Vol C Tables 4.2.6.8 and 6.1.1.4'
S S 0.1246 0.1234 'International Tables Vol C Tables 4.2.6.8 and 6.1.1.4'
Cl Cl 0.1484 0.1585 'International Tables Vol C Tables 4.2.6.8 and 6.1.1.4'
Ir Ir -1.4442 7.9887 'International Tables Vol C Tables 4.2.6.8 and 6.1.1.4'

loop_
_geom_angle_atom_site_label_1
_geom_angle_atom_site_label_2
_geom_angle_atom_site_label_3
_geom_angle
P1 Ir1 Cl1 85.01(6)
P1 Ir1 P3 164.96(6)
P1 Ir1 S1 87.77(5)
P2 Ir1 Cl1 98.62(5)
P2 Ir1 P1 95.81(6)
P2 Ir1 P3 96.72(6)
P2 Ir1 S1 144.51(5)
P3 Ir1 Cl1 84.92(5)
P3 Ir1 S1 86.85(6)
S1 Ir1 Cl1 116.86(5)
C1 Ir1 Cl1 161.48(16)
C1 Ir1 P1 92.54(16)
C1 Ir1 P2 99.88(16)
C1 Ir1 P3 93.46(15)
C1 Ir1 S1 44.63(16)
C1A P1 Ir1 116.9(2)
C1A P1 C1B 106.1(3)
C1B P1 Ir1 116.8(2)
C1C P1 Ir1 111.1(2)
C1C P1 C1A 101.0(3)
C1C P1 C1B 103.0(3)
C2A P2 Ir1 115.0(3)
C2B P2 Ir1 118.2(3)
C2B P2 C2A 103.2(4)
C2B P2 C2C 103.2(3)
C2C P2 Ir1 115.2(2)
C2C P2 C2A 99.6(3)
C3A P3 Ir1 118.7(2)
C3B P3 Ir1 110.3(2)
C3B P3 C3A 101.7(4)
C3C P3 Ir1 117.3(2)
C3C P3 C3A 103.5(3)
C3C P3 C3B 103.3(3)
C1 S1 Ir1 51.90(17)
P1 C1A H1AA 109.5
P1 C1A H1AB 109.5
P1 C1A H1AC 109.5
H1AA C1A H1AB 109.5
H1AA C1A H1AC 109.5
H1AB C1A H1AC 109.5
P1 C1B H1BA 109.5
P1 C1B H1BB 109.5
P1 C1B H1BC 109.5
H1BA C1B H1BB 109.5
H1BA C1B H1BC 109.5
H1BB C1B H1BC 109.5
P1 C1C H1CA 109.5
P1 C1C H1CB 109.5
P1 C1C H1CC 109.5
H1CA C1C H1CB 109.5
H1CA C1C H1CC 109.5
H1CB C1C H1CC 109.5
P2 C2A H2AA 109.5
P2 C2A H2AB 109.5
P2 C2A H2AC 109.5
H2AA C2A H2AB 109.5
H2AA C2A H2AC 109.5
H2AB C2A H2AC 109.5
P2 C2B H2BA 109.5
P2 C2B H2BB 109.5
P2 C2B H2BC 109.5
H2BA C2B H2BB 109.5
H2BA C2B H2BC 109.5
H2BB C2B H2BC 109.5
P2 C2C H2CA 109.5
P2 C2C H2CB 109.5
P2 C2C H2CC 109.5
H2CA C2C H2CB 109.5
H2CA C2C H2CC 109.5
H2CB C2C H2CC 109.5
P3 C3A H3AA 109.5
P3 C3A H3AB 109.5
P3 C3A H3AC 109.5
H3AA C3A H3AB 109.5
H3AA C3A H3AC 109.5
H3AB C3A H3AC 109.5
P3 C3B H3BA 109.5
P3 C3B H3BB 109.5
P3 C3B H3BC 109.5
H3BA C3B H3BB 109.5
H3BA C3B H3BC 109.5
H3BB C3B H3BC 109.5
P3 C3C H3CA 109.5
P3 C3C H3CB 109.5
P3 C3C H3CC 109.5
H3CA C3C H3CB 109.5
H3CA C3C H3CC 109.5
H3CB C3C H3CC 109.5
S1 C1 Ir1 83.5(2)
N1 C1 Ir1 139.2(4)
N1 C1 S1 137.2(4)
C1 N1 C3 123.1(5)
C4 C3 N1 119.0(5)
C4 C3 C8 117.2(5)
C8 C3 N1 123.7(5)
C3 C4 H4 119.1
C5 C4 C3 121.9(6)
C5 C4 H4 119.1
C4 C5 H5 119.4
C4 C5 C6 121.3(7)
C6 C5 H5 119.4
C5 C6 H6 120.8
C7 C6 C5 118.4(6)
C7 C6 H6 120.8
C6 C7 H7 119.6
C6 C7 C8 120.8(6)
C8 C7 H7 119.6
C3 C8 H8 119.8
C7 C8 C3 120.4(6)
C7 C8 H8 119.8

loop_
_geom_bond_atom_site_label_1
_geom_bond_atom_site_label_2
_geom_bond_distance
Ir1 Cl1 2.4982(14)
Ir1 P1 2.3297(15)
Ir1 P2 2.2450(16)
Ir1 P3 2.3319(15)
Ir1 S1 2.4846(15)
Ir1 C1 1.968(5)
P1 C1A 1.801(6)
P1 C1B 1.814(6)
P1 C1C 1.799(6)
P2 C2A 1.832(7)
P2 C2B 1.808(6)
P2 C2C 1.813(6)
P3 C3A 1.819(6)
P3 C3B 1.813(7)
P3 C3C 1.810(6)
S1 C1 1.757(6)
C1A H1AA 0.9600
C1A H1AB 0.9600
C1A H1AC 0.9600
C1B H1BA 0.9600
C1B H1BB 0.9600
C1B H1BC 0.9600
C1C H1CA 0.9600
C1C H1CB 0.9600
C1C H1CC 0.9600
C2A H2AA 0.9600
C2A H2AB 0.9600
C2A H2AC 0.9600
C2B H2BA 0.9600
C2B H2BB 0.9600
C2B H2BC 0.9600
C2C H2CA 0.9600
C2C H2CB 0.9600
C2C H2CC 0.9600
C3A H3AA 0.9600
C3A H3AB 0.9600
C3A H3AC 0.9600
C3B H3BA 0.9600
C3B H3BB 0.9600
C3B H3BC 0.9600
C3C H3CA 0.9600
C3C H3CB 0.9600
C3C H3CC 0.9600
C1 N1 1.256(7)
N1 C3 1.408(6)
C3 C4 1.383(8)
C3 C8 1.391(8)
C4 H4 0.9300
C4 C5 1.351(9)
C5 H5 0.9300
C5 C6 1.375(10)
C6 H6 0.9300
C6 C7 1.368(10)
C7 H7 0.9300
C7 C8 1.391(8)
C8 H8 0.9300

loop_
_geom_torsion_atom_site_label_1
_geom_torsion_atom_site_label_2
_geom_torsion_atom_site_label_3
_geom_torsion_atom_site_label_4
_geom_torsion
Ir1 S1 C1 N1 -175.8(7)
Ir1 C1 N1 C3 -176.7(4)
Cl1 Ir1 P1 C1A 52.0(3)
Cl1 Ir1 P1 C1B 179.2(3)
Cl1 Ir1 P1 C1C -63.2(2)
Cl1 Ir1 P2 C2A -122.4(3)
Cl1 Ir1 P2 C2B 0.0(3)
Cl1 Ir1 P2 C2C 122.6(3)
Cl1 Ir1 P3 C3A -55.1(3)
Cl1 Ir1 P3 C3B 61.5(3)
Cl1 Ir1 P3 C3C 179.3(3)
Cl1 Ir1 S1 C1 179.2(2)
Cl1 Ir1 C1 S1 -2.4(6)
Cl1 Ir1 C1 N1 173.2(4)
P1 Ir1 P2 C2A -36.6(3)
P1 Ir1 P2 C2B 85.8(3)
P1 Ir1 P2 C2C -151.5(3)
P1 Ir1 P3 C3A -103.2(3)
P1 Ir1 P3 C3B 13.3(3)
P1 Ir1 P3 C3C 131.2(3)
P1 Ir1 S1 C1 95.9(2)
P1 Ir1 C1 S1 -84.23(17)
P1 Ir1 C1 N1 91.4(6)
P2 Ir1 P1 C1A -46.2(3)
P2 Ir1 P1 C1B 81.0(3)
P2 Ir1 P1 C1C -161.4(2)
P2 Ir1 P3 C3A 43.0(3)
P2 Ir1 P3 C3B 159.6(3)
P2 Ir1 P3 C3C -82.6(3)
P2 Ir1 S1 C1 -1.0(2)
P2 Ir1 C1 S1 179.42(14)
P2 Ir1 C1 N1 -5.0(6)
P3 Ir1 P1 C1A 100.1(3)
P3 Ir1 P1 C1B -132.7(3)
P3 Ir1 P1 C1C -15.1(3)
P3 Ir1 P2 C2A 151.8(3)
P3 Ir1 P2 C2B -85.8(3)
P3 Ir1 P2 C2C 36.8(3)
P3 Ir1 S1 C1 -98.1(2)
P3 Ir1 C1 S1 81.98(17)
P3 Ir1 C1 N1 -102.4(6)
S1 Ir1 P1 C1A 169.2(3)
S1 Ir1 P1 C1B -63.6(3)
S1 Ir1 P1 C1C 54.0(2)
S1 Ir1 P2 C2A 57.8(3)
S1 Ir1 P2 C2B -179.8(3)
S1 Ir1 P2 C2C -57.2(3)
S1 Ir1 P3 C3A -172.4(3)
S1 Ir1 P3 C3B -55.8(3)
S1 Ir1 P3 C3C 62.0(3)
S1 Ir1 C1 N1 175.6(8)
S1 C1 N1 C3 -3.2(9)
C1 Ir1 P1 C1A -146.4(3)
C1 Ir1 P1 C1B -19.2(3)
C1 Ir1 P1 C1C 98.4(3)
C1 Ir1 P2 C2A 57.1(3)
C1 Ir1 P2 C2B 179.5(3)
C1 Ir1 P2 C2C -57.9(3)
C1 Ir1 P3 C3A 143.4(3)
C1 Ir1 P3 C3B -100.0(3)
C1 Ir1 P3 C3C 17.8(3)
C1 N1 C3 C4 140.5(6)
C1 N1 C3 C8 -44.4(8)
N1 C3 C4 C5 177.1(7)
N1 C3 C8 C7 -177.1(6)
C3 C4 C5 C6 -1.0(14)
C4 C3 C8 C7 -1.9(9)
C4 C5 C6 C7 0.7(14)
C5 C6 C7 C8 -1.0(12)
C6 C7 C8 C3 1.7(11)
C8 C3 C4 C5 1.6(11)
